data_1538355
loop_
_publ_author_name
'Natta, G.'
'Corradini, P.'
'Allegra, G.'

_publ_section_title
;
 The Different Crystalline Modifications of TiCl~3~, a Catalyst Component
 for the Polymerization of \a-Olefins. I: \a-, \b-, \g-TiCl~3~.
 II: \d-TiCl~3~
;
_journal_issue 156
_journal_name_full 'Journal of Polymer Science'
_journal_page_first 399
_journal_page_last 410
_journal_paper_doi 10.1002/pol.1961.1205115602
_journal_volume 51
_journal_year 1961
_chemical_formula_sum 'Cl3 Ti'
_chemical_name_systematic 'Ti Cl3'
_space_group_IT_number 193
_symmetry_space_group_name_Hall '-P 6c 2'
_symmetry_space_group_name_H-M 'P 63/m c m'
_cell_angle_alpha 90
_cell_angle_beta 90
_cell_angle_gamma 120
_cell_formula_units_Z 2
_cell_length_a 6.27
_cell_length_b 6.27
_cell_length_c 5.82
_cell_volume 198.148
_citation_journal_id_ASTM JPSCAU
_cod_data_source_file Natta_JPSCAU_1961_1069.cif
_cod_data_source_block Cl3Ti1
_cod_original_cell_volume 198.1476
_cod_original_formula_sum 'Cl3 Ti1'
_cod_database_code 1538355

loop_
_symmetry_equiv_pos_as_xyz
x,y,z
x-y,x,z+1/2
-y,x-y,z
-x,-y,z+1/2
-x+y,-x,z
y,-x+y,z+1/2
-y,-x,-z
x-y,-y,-z+1/2
x,x-y,-z
y,x,-z+1/2
-x+y,y,-z
-x,-x+y,-z+1/2
-x,-y,-z
-x+y,-x,-z-1/2
y,-x+y,-z
x,y,-z-1/2
x-y,x,-z
-y,x-y,-z-1/2
y,x,z
-x+y,y,z-1/2
-x,-x+y,z
-y,-x,z-1/2
x-y,-y,z
x,x-y,z-1/2

loop_
_atom_site_label
_atom_site_type_symbol
_atom_site_fract_x
_atom_site_fract_y
_atom_site_fract_z
_atom_site_occupancy
_atom_site_U_iso_or_equiv
Cl1 Cl-1 0.315 0 0.25 1 0.0
Ti1 Ti+3 0 0 0 1 0.0
